data_4313787
loop_
_publ_author_name
'Ling-I Hung'
'Sue-Lein Wang'
'Hsien-Ming Kao'
'Kwang-Hwa Lii'

_publ_section_title
;
 Hydrothermal Synthesis, Crystal Structure, and Solid-State NMR
 Spectroscopy of a New Indium Silicate: K2In(OH)(Si4O10)
;
_journal_name_full 'Inorganic Chemistry'
_journal_page_first 4057
_journal_page_last 4061
_journal_paper_doi 10.1021/ic020718a
_journal_volume 42
_journal_year 2003
_chemical_formula_moiety K2In(OH)(Si4O10)
_chemical_formula_sum 'H In K2 O11 Si4'
_chemical_formula_weight 482.39
_chemical_name_systematic
;
  ?
;
_space_group_IT_number 11
_symmetry_cell_setting monoclinic
_symmetry_space_group_name_Hall '-P 2yb'
_symmetry_space_group_name_H-M 'P 1 21/m 1'
_atom_sites_solution_hydrogens geom
_atom_sites_solution_primary direct
_atom_sites_solution_secondary difmap
_audit_creation_method SHELXL-97
_cell_angle_alpha 90.00
_cell_angle_beta 112.201(2)
_cell_angle_gamma 90.00
_cell_formula_units_Z 4
_cell_length_a 11.4097(14)
_cell_length_b 8.3733(10)
_cell_length_c 11.6107(14)
_cell_measurement_temperature 293(2)
_cell_volume 1027.0(2)
_computing_molecular_graphics 'SHELXLL version 5.1 (Sheldrick, 1998) and DIAMOND version 2.1e'
_computing_structure_refinement 'SHELXLL version 5.1 (Sheldrick, 1998)'
_computing_structure_solution 'SHELXTL version 5.1 (Sheldrick, 1998)'
_diffrn_ambient_temperature 293(2)
_diffrn_measured_fraction_theta_full 0.973
_diffrn_measured_fraction_theta_max 0.973
_diffrn_measurement_device_type 'Siemens Smart CCD'
_diffrn_radiation_monochromator graphite
_diffrn_radiation_source 'fine-focus sealed tube'
_diffrn_radiation_type MoK\a
_diffrn_radiation_wavelength 0.71073
_diffrn_reflns_av_R_equivalents 0.0390
_diffrn_reflns_av_sigmaI/netI 0.0308
_diffrn_reflns_limit_h_max 13
_diffrn_reflns_limit_h_min -14
_diffrn_reflns_limit_k_max 11
_diffrn_reflns_limit_k_min -10
_diffrn_reflns_limit_l_max 14
_diffrn_reflns_limit_l_min -15
_diffrn_reflns_number 6600
_diffrn_reflns_theta_full 28.30
_diffrn_reflns_theta_max 28.30
_diffrn_reflns_theta_min 1.89
_exptl_absorpt_coefficient_mu 3.633
_exptl_absorpt_correction_T_max 0.974
_exptl_absorpt_correction_T_min 0.914
_exptl_absorpt_correction_type 'empirical based on symmetry equivalents'
_exptl_absorpt_process_details 'SADABS program (Sheldrick, 1998)'
_exptl_crystal_colour colorless
_exptl_crystal_density_diffrn 3.120
_exptl_crystal_density_method 'not measured'
_exptl_crystal_description rod
_exptl_crystal_F_000 928
_exptl_crystal_size_max 0.1
_exptl_crystal_size_mid 0.08
_exptl_crystal_size_min 0.08
_refine_diff_density_max 2.441
_refine_diff_density_min -1.232
_refine_diff_density_rms 0.255
_refine_ls_extinction_coef 0.0027(4)
_refine_ls_extinction_expression Fc^*^=kFc[1+0.001xFc^2^\l^3^/sin(2\q)]^-1/4^
_refine_ls_extinction_method SHELXL
_refine_ls_goodness_of_fit_ref 1.320
_refine_ls_hydrogen_treatment mixed
_refine_ls_matrix_type full
_refine_ls_number_parameters 179
_refine_ls_number_reflns 2647
_refine_ls_number_restraints 0
_refine_ls_restrained_S_all 1.320
_refine_ls_R_factor_all 0.0549
_refine_ls_R_factor_gt 0.0507
_refine_ls_shift/su_max 0.001
_refine_ls_shift/su_mean 0.000
_refine_ls_structure_factor_coef Fsqd
_refine_ls_weighting_details 'calc w=1/[\s^2^(Fo^2^)+(0.0231P)^2^+21.9984P] where P=(Fo^2^+2Fc^2^)/3'
_refine_ls_weighting_scheme calc
_refine_ls_wR_factor_gt 0.1273
_refine_ls_wR_factor_ref 0.1287
_reflns_number_gt 2442
_reflns_number_total 2647
_reflns_threshold_expression >2sigma(I)
_cod_data_source_file ic020718a.cif
_cod_data_source_block insiam
_cod_database_code 4313787

loop_
_symmetry_equiv_pos_as_xyz
'x, y, z'
'-x, y+1/2, -z'
'-x, -y, -z'
'x, -y-1/2, z'

loop_
_atom_site_label
_atom_site_type_symbol
_atom_site_fract_x
_atom_site_fract_y
_atom_site_fract_z
_atom_site_U_iso_or_equiv
_atom_site_adp_type
_atom_site_occupancy
_atom_site_symmetry_multiplicity
_atom_site_calc_flag
_atom_site_refinement_flags
_atom_site_disorder_assembly
_atom_site_disorder_group
K1 K 0.5631(3) 0.2500 0.9390(2) 0.0197(5) Uani 1 2 d S . .
K2 K 0.0829(3) 0.2500 0.5830(2) 0.0192(5) Uani 1 2 d S . .
K3 K 0.4703(3) 0.2500 0.5394(3) 0.0246(6) Uani 1 2 d S . .
K4 K -0.0109(4) 0.2500 -0.0267(3) 0.0413(9) Uani 1 2 d S . .
In1 In 0.28681(5) 0.00434(6) 0.21374(4) 0.00869(17) Uani 1 1 d . . .
Si1 Si 0.22252(19) -0.0636(3) 0.46989(18) 0.0101(4) Uani 1 1 d . . .
Si2 Si 0.00936(19) 0.0688(2) 0.25471(18) 0.0097(4) Uani 1 1 d . . .
Si3 Si 0.24976(18) 0.0629(2) -0.10276(18) 0.0091(4) Uani 1 1 d . . .
Si4 Si 0.39222(18) -0.0588(2) -0.26308(18) 0.0084(4) Uani 1 1 d . . .
O1 O 0.2705(5) -0.0035(8) 0.6139(5) 0.0166(11) Uani 1 1 d . . .
O2 O 0.3226(5) -0.0324(7) 0.4096(5) 0.0158(11) Uani 1 1 d . . .
O3 O 0.0889(5) 0.0341(7) 0.4025(5) 0.0137(11) Uani 1 1 d . . .
O4 O 0.1792(8) -0.2500 0.4633(8) 0.0181(17) Uani 1 2 d S . .
O5 O 0.0902(5) 0.0390(7) 0.1722(5) 0.0152(11) Uani 1 1 d . . .
O6 O -0.0461(7) 0.2500 0.2443(7) 0.0137(15) Uani 1 2 d S . .
O7 O -0.1120(5) -0.0500(7) 0.2171(5) 0.0138(11) Uani 1 1 d . . .
O8 O 0.2471(6) -0.0088(9) 0.0207(5) 0.0221(13) Uani 1 1 d . . .
O9 O 0.2911(8) 0.2500 -0.0951(9) 0.0228(19) Uani 1 2 d S . .
O10 O 0.3544(5) -0.0294(7) -0.1428(5) 0.0150(11) Uani 1 1 d . . .
O11 O 0.4111(8) -0.2500 -0.2742(8) 0.0165(16) Uani 1 2 d S . .
O12 O 0.5159(5) 0.0340(6) -0.2524(5) 0.0130(10) Uani 1 1 d . . .
O13 O 0.3304(8) 0.2500 0.2438(9) 0.0203(18) Uani 1 2 d S . .
O14 O 0.2560(9) -0.2500 0.2045(10) 0.024(2) Uani 1 2 d S . .
H13O H 0.4260 0.2500 0.2573 0.050 Uiso 1 2 d S . .
H14O H 0.2333 -0.2500 0.2793 0.050 Uiso 1 2 d S . .

loop_
_atom_site_aniso_label
_atom_site_aniso_U_11
_atom_site_aniso_U_22
_atom_site_aniso_U_33
_atom_site_aniso_U_23
_atom_site_aniso_U_13
_atom_site_aniso_U_12
K1 0.0259(13) 0.0116(11) 0.0183(12) 0.000 0.0045(10) 0.000
K2 0.0249(13) 0.0156(12) 0.0197(12) 0.000 0.0115(10) 0.000
K3 0.0222(13) 0.0198(13) 0.0292(14) 0.000 0.0067(11) 0.000
K4 0.070(3) 0.0205(15) 0.0184(14) 0.000 -0.0003(15) 0.000
In1 0.0101(3) 0.0053(2) 0.0100(3) -0.00038(18) 0.00312(18) -0.00012(18)
Si1 0.0130(9) 0.0076(9) 0.0099(8) 0.0004(7) 0.0044(7) 0.0007(7)
Si2 0.0101(9) 0.0075(9) 0.0110(9) 0.0002(7) 0.0033(7) 0.0005(7)
Si3 0.0101(9) 0.0062(9) 0.0101(8) 0.0005(7) 0.0027(7) 0.0014(7)
Si4 0.0084(8) 0.0064(9) 0.0093(8) -0.0009(7) 0.0020(7) -0.0004(7)
O1 0.013(2) 0.029(3) 0.006(2) -0.001(2) 0.0011(19) 0.003(2)
O2 0.013(2) 0.020(3) 0.014(2) 0.002(2) 0.004(2) 0.002(2)
O3 0.013(2) 0.015(3) 0.009(2) -0.001(2) 0.0000(19) 0.002(2)
O4 0.020(4) 0.007(4) 0.026(4) 0.000 0.009(3) 0.000
O5 0.011(2) 0.021(3) 0.012(2) 0.001(2) 0.003(2) 0.001(2)
O6 0.013(4) 0.006(3) 0.020(4) 0.000 0.003(3) 0.000
O7 0.012(2) 0.016(3) 0.011(2) 0.004(2) 0.0018(19) -0.002(2)
O8 0.023(3) 0.033(4) 0.012(2) 0.001(2) 0.008(2) 0.001(3)
O9 0.018(4) 0.010(4) 0.031(5) 0.000 0.000(4) 0.000
O10 0.014(2) 0.021(3) 0.010(2) 0.002(2) 0.004(2) 0.006(2)
O11 0.016(4) 0.010(4) 0.024(4) 0.000 0.008(3) 0.000
O12 0.012(2) 0.008(3) 0.018(2) -0.001(2) 0.005(2) -0.003(2)
O13 0.018(4) 0.009(4) 0.034(5) 0.000 0.011(4) 0.000
O14 0.027(5) 0.003(4) 0.046(6) 0.000 0.016(4) 0.000

loop_
_atom_type_symbol
_atom_type_description
_atom_type_scat_dispersion_real
_atom_type_scat_dispersion_imag
_atom_type_scat_source
O O 0.0106 0.0060 'International Tables Vol C Tables 4.2.6.8 and 6.1.1.4'
Si Si 0.0817 0.0704 'International Tables Vol C Tables 4.2.6.8 and 6.1.1.4'
In In -0.7276 1.3100 'International Tables Vol C Tables 4.2.6.8 and 6.1.1.4'
K K 0.2009 0.2494 'International Tables Vol C Tables 4.2.6.8 and 6.1.1.4'
H H 0.0000 0.0000 'International Tables Vol C Tables 4.2.6.8 and 6.1.1.4'

loop_
_geom_angle_atom_site_label_1
_geom_angle_atom_site_label_2
_geom_angle_atom_site_label_3
_geom_angle
_geom_angle_site_symmetry_1
_geom_angle_site_symmetry_3
_geom_angle_publ_flag
O12 K1 O12 82.0(2) 1_556 4_566 ?
O12 K1 O10 172.66(19) 1_556 2_656 ?
O12 K1 O10 98.39(16) 4_566 2_656 ?
O12 K1 O10 98.39(16) 1_556 3_656 ?
O12 K1 O10 172.66(19) 4_566 3_656 ?
O10 K1 O10 80.3(2) 2_656 3_656 ?
O12 K1 O8 119.95(19) 1_556 2_656 ?
O12 K1 O8 64.84(17) 4_566 2_656 ?
O10 K1 O8 54.47(16) 2_656 2_656 ?
O10 K1 O8 109.06(19) 3_656 2_656 ?
O12 K1 O8 64.84(17) 1_556 3_656 ?
O12 K1 O8 119.95(19) 4_566 3_656 ?
O10 K1 O8 109.06(19) 2_656 3_656 ?
O10 K1 O8 54.47(16) 3_656 3_656 ?
O8 K1 O8 89.5(3) 2_656 3_656 ?
O12 K1 O9 90.97(19) 1_556 1_556 ?
O12 K1 O9 90.97(19) 4_566 1_556 ?
O10 K1 O9 96.34(19) 2_656 1_556 ?
O10 K1 O9 96.34(19) 3_656 1_556 ?
O8 K1 O9 134.98(14) 2_656 1_556 ?
O8 K1 O9 134.98(14) 3_656 1_556 ?
O12 K1 O14 62.23(17) 1_556 3_656 ?
O12 K1 O14 62.23(17) 4_566 3_656 ?
O10 K1 O14 111.43(19) 2_656 3_656 ?
O10 K1 O14 111.43(19) 3_656 3_656 ?
O8 K1 O14 58.22(16) 2_656 3_656 ?
O8 K1 O14 58.22(16) 3_656 3_656 ?
O9 K1 O14 143.1(3) 1_556 3_656 ?
O12 K1 O10 52.21(15) 1_556 1_556 ?
O12 K1 O10 110.03(17) 4_566 1_556 ?
O10 K1 O10 133.50(11) 2_656 1_556 ?
O10 K1 O10 75.54(16) 3_656 1_556 ?
O8 K1 O10 171.98(17) 2_656 1_556 ?
O8 K1 O10 88.00(17) 3_656 1_556 ?
O9 K1 O10 48.86(12) 1_556 1_556 ?
O14 K1 O10 114.21(16) 3_656 1_556 ?
O12 K1 O10 110.03(17) 1_556 4_566 ?
O12 K1 O10 52.21(15) 4_566 4_566 ?
O10 K1 O10 75.54(16) 2_656 4_566 ?
O10 K1 O10 133.50(11) 3_656 4_566 ?
O8 K1 O10 88.00(17) 2_656 4_566 ?
O8 K1 O10 171.98(17) 3_656 4_566 ?
O9 K1 O10 48.86(11) 1_556 4_566 ?
O14 K1 O10 114.21(16) 3_656 4_566 ?
O10 K1 O10 93.4(2) 1_556 4_566 ?
O12 K1 Si3 146.30(15) 1_556 2_656 ?
O12 K1 Si3 80.68(12) 4_566 2_656 ?
O10 K1 Si3 27.90(11) 2_656 2_656 ?
O10 K1 Si3 95.29(14) 3_656 2_656 ?
O8 K1 Si3 26.57(12) 2_656 2_656 ?
O8 K1 Si3 99.92(16) 3_656 2_656 ?
O9 K1 Si3 117.96(12) 1_556 2_656 ?
O14 K1 Si3 84.11(14) 3_656 2_656 ?
O10 K1 Si3 161.39(13) 1_556 2_656 ?
O10 K1 Si3 81.12(10) 4_566 2_656 ?
O12 K1 Si3 80.68(12) 1_556 3_656 ?
O12 K1 Si3 146.30(15) 4_566 3_656 ?
O10 K1 Si3 95.29(14) 2_656 3_656 ?
O10 K1 Si3 27.90(11) 3_656 3_656 ?
O8 K1 Si3 99.92(16) 2_656 3_656 ?
O8 K1 Si3 26.57(12) 3_656 3_656 ?
O9 K1 Si3 117.96(12) 1_556 3_656 ?
O14 K1 Si3 84.11(14) 3_656 3_656 ?
O10 K1 Si3 81.12(10) 1_556 3_656 ?
O10 K1 Si3 161.39(13) 4_566 3_656 ?
Si3 K1 Si3 98.44(9) 2_656 3_656 ?
O7 K2 O7 74.1(2) 2_556 3_556 ?
O7 K2 O3 171.77(19) 2_556 . ?
O7 K2 O3 102.02(17) 3_556 . ?
O7 K2 O3 102.02(17) 2_556 4_565 ?
O7 K2 O3 171.77(19) 3_556 4_565 ?
O3 K2 O3 80.8(2) . 4_565 ?
O7 K2 O4 86.71(19) 2_556 3_556 ?
O7 K2 O4 86.71(19) 3_556 3_556 ?
O3 K2 O4 100.44(19) . 3_556 ?
O3 K2 O4 100.44(19) 4_565 3_556 ?
O7 K2 O1 67.14(16) 2_556 4_565 ?
O7 K2 O1 118.82(18) 3_556 4_565 ?
O3 K2 O1 109.66(18) . 4_565 ?
O3 K2 O1 53.12(15) 4_565 4_565 ?
O4 K2 O1 133.75(13) 3_556 4_565 ?
O7 K2 O1 118.82(18) 2_556 . ?
O7 K2 O1 67.14(16) 3_556 . ?
O3 K2 O1 53.12(15) . . ?
O3 K2 O1 109.66(18) 4_565 . ?
O4 K2 O1 133.75(13) 3_556 . ?
O1 K2 O1 92.5(3) 4_565 . ?
O7 K2 O3 107.03(17) 2_556 3_556 ?
O7 K2 O3 51.39(15) 3_556 3_556 ?
O3 K2 O3 74.98(17) . 3_556 ?
O3 K2 O3 136.67(11) 4_565 3_556 ?
O4 K2 O3 51.08(11) 3_556 3_556 ?
O1 K2 O3 170.21(17) 4_565 3_556 ?
O1 K2 O3 83.47(16) . 3_556 ?
O7 K2 O3 51.39(15) 2_556 2_556 ?
O7 K2 O3 107.03(17) 3_556 2_556 ?
O3 K2 O3 136.67(11) . 2_556 ?
O3 K2 O3 74.98(17) 4_565 2_556 ?
O4 K2 O3 51.08(11) 3_556 2_556 ?
O1 K2 O3 83.47(16) 4_565 2_556 ?
O1 K2 O3 170.21(17) . 2_556 ?
O3 K2 O3 99.1(2) 3_556 2_556 ?
O7 K2 Si1 86.29(13) 2_556 4_565 ?
O7 K2 Si1 145.28(15) 3_556 4_565 ?
O3 K2 Si1 93.40(14) . 4_565 ?
O3 K2 Si1 26.53(11) 4_565 4_565 ?
O4 K2 Si1 121.08(11) 3_556 4_565 ?
O1 K2 Si1 26.83(10) 4_565 4_565 ?
O1 K2 Si1 99.82(14) . 4_565 ?
O3 K2 Si1 162.83(13) 3_556 4_565 ?
O3 K2 Si1 80.56(11) 2_556 4_565 ?
O7 K2 Si1 145.28(15) 2_556 . ?
O7 K2 Si1 86.29(13) 3_556 . ?
O3 K2 Si1 26.53(11) . . ?
O3 K2 Si1 93.40(14) 4_565 . ?
O4 K2 Si1 121.08(11) 3_556 . ?
O1 K2 Si1 99.82(14) 4_565 . ?
O1 K2 Si1 26.83(10) . . ?
O3 K2 Si1 80.56(11) 3_556 . ?
O3 K2 Si1 162.83(13) 2_556 . ?
Si1 K2 Si1 94.74(9) 4_565 . ?
O7 K2 Si2 24.95(12) 2_556 2_556 ?
O7 K2 Si2 88.63(14) 3_556 2_556 ?
O3 K2 Si2 163.20(14) . 2_556 ?
O3 K2 Si2 90.43(12) 4_565 2_556 ?
O4 K2 Si2 66.89(12) 3_556 2_556 ?
O1 K2 Si2 75.36(12) 4_565 2_556 ?
O1 K2 Si2 143.66(14) . 2_556 ?
O3 K2 Si2 102.71(12) 3_556 2_556 ?
O3 K2 Si2 26.57(10) 2_556 2_556 ?
Si1 K2 Si2 84.70(5) 4_565 2_556 ?
Si1 K2 Si2 170.20(10) . 2_556 ?
O2 K3 O2 79.1(2) 2_656 3_656 ?
O2 K3 O12 63.70(16) 2_656 4_566 ?
O2 K3 O12 110.46(18) 3_656 4_566 ?
O2 K3 O12 110.46(18) 2_656 1_556 ?
O2 K3 O12 63.70(16) 3_656 1_556 ?
O12 K3 O12 77.0(2) 4_566 1_556 ?
O2 K3 O2 151.56(14) 2_656 . ?
O2 K3 O2 82.17(16) 3_656 . ?
O12 K3 O2 143.98(18) 4_566 . ?
O12 K3 O2 79.34(15) 1_556 . ?
O2 K3 O2 82.17(16) 2_656 4_565 ?
O2 K3 O2 151.56(14) 3_656 4_565 ?
O12 K3 O2 79.34(15) 4_566 4_565 ?
O12 K3 O2 143.98(18) 1_556 4_565 ?
O2 K3 O2 105.9(2) . 4_565 ?
O2 K3 O13 105.13(18) 2_656 . ?
O2 K3 O13 105.13(18) 3_656 . ?
O12 K3 O13 138.98(13) 4_566 . ?
O12 K3 O13 138.98(13) 1_556 . ?
O2 K3 O13 59.73(13) . . ?
O2 K3 O13 59.73(13) 4_565 . ?
O2 K3 O14 53.55(16) 2_656 3_656 ?
O2 K3 O14 53.55(16) 3_656 3_656 ?
O12 K3 O14 57.04(16) 4_566 3_656 ?
O12 K3 O14 57.04(16) 1_556 3_656 ?
O2 K3 O14 127.02(12) . 3_656 ?
O2 K3 O14 127.02(12) 4_565 3_656 ?
O13 K3 O14 149.4(2) . 3_656 ?
O2 K3 Si1 174.36(14) 2_656 . ?
O2 K3 Si1 95.50(12) 3_656 . ?
O12 K3 Si1 120.20(14) 4_566 . ?
O12 K3 Si1 67.86(11) 1_556 . ?
O2 K3 Si1 23.97(11) . . ?
O2 K3 Si1 102.34(14) 4_565 . ?
O13 K3 Si1 74.70(12) . . ?
O14 K3 Si1 124.15(11) 3_656 . ?
O2 K3 Si1 95.50(12) 2_656 4_565 ?
O2 K3 Si1 174.36(14) 3_656 4_565 ?
O12 K3 Si1 67.86(11) 4_566 4_565 ?
O12 K3 Si1 120.20(14) 1_556 4_565 ?
O2 K3 Si1 102.34(14) . 4_565 ?
O2 K3 Si1 23.97(11) 4_565 4_565 ?
O13 K3 Si1 74.70(12) . 4_565 ?
O14 K3 Si1 124.15(10) 3_656 4_565 ?
Si1 K3 Si1 89.90(9) . 4_565 ?
O2 K3 Si4 78.72(12) 2_656 4_566 ?
O2 K3 Si4 132.46(15) 3_656 4_566 ?
O12 K3 Si4 22.79(11) 4_566 4_566 ?
O12 K3 Si4 85.99(13) 1_556 4_566 ?
O2 K3 Si4 129.44(14) . 4_566 ?
O2 K3 Si4 62.85(11) 4_565 4_566 ?
O13 K3 Si4 121.05(11) . 4_566 ?
O14 K3 Si4 79.55(13) 3_656 4_566 ?
Si1 K3 Si4 106.30(8) . 4_566 ?
Si1 K3 Si4 46.69(5) 4_565 4_566 ?
O2 K3 Si4 132.46(15) 2_656 1_556 ?
O2 K3 Si4 78.72(12) 3_656 1_556 ?
O12 K3 Si4 85.99(13) 4_566 1_556 ?
O12 K3 Si4 22.79(11) 1_556 1_556 ?
O2 K3 Si4 62.85(11) . 1_556 ?
O2 K3 Si4 129.44(14) 4_565 1_556 ?
O13 K3 Si4 121.05(11) . 1_556 ?
O14 K3 Si4 79.55(13) 3_656 1_556 ?
Si1 K3 Si4 46.69(5) . 1_556 ?
Si1 K3 Si4 106.30(8) 4_565 1_556 ?
Si4 K3 Si4 86.33(9) 4_566 1_556 ?
O14 K4 O5 126.9(2) 3 4_565 ?
O14 K4 O5 126.9(2) 3 . ?
O5 K4 O5 78.6(3) 4_565 . ?
O14 K4 O5 63.98(14) 3 3 ?
O5 K4 O5 162.53(19) 4_565 3 ?
O5 K4 O5 83.92(16) . 3 ?
O14 K4 O5 63.98(14) 3 2 ?
O5 K4 O5 83.92(16) 4_565 2 ?
O5 K4 O5 162.53(19) . 2 ?
O5 K4 O5 113.5(2) 3 2 ?
O14 K4 O6 104.9(3) 3 . ?
O5 K4 O6 51.32(15) 4_565 . ?
O5 K4 O6 51.32(15) . . ?
O5 K4 O6 115.50(15) 3 . ?
O5 K4 O6 115.50(15) 2 . ?
O14 K4 O8 55.29(19) 3 3 ?
O5 K4 O8 116.35(19) 4_565 3 ?
O5 K4 O8 71.86(17) . 3 ?
O5 K4 O8 55.83(16) 3 3 ?
O5 K4 O8 115.8(2) 2 3 ?
O6 K4 O8 66.33(16) . 3 ?
O14 K4 O8 55.29(19) 3 2 ?
O5 K4 O8 71.86(17) 4_565 2 ?
O5 K4 O8 116.35(19) . 2 ?
O5 K4 O8 115.8(2) 3 2 ?
O5 K4 O8 55.83(16) 2 2 ?
O6 K4 O8 66.33(16) . 2 ?
O8 K4 O8 73.1(3) 3 2 ?
O14 K4 Si2 112.6(2) 3 4_565 ?
O5 K4 Si2 25.70(12) 4_565 4_565 ?
O5 K4 Si2 69.13(14) . 4_565 ?
O5 K4 Si2 142.82(16) 3 4_565 ?
O5 K4 Si2 94.47(12) 2 4_565 ?
O6 K4 Si2 27.33(6) . 4_565 ?
O8 K4 Si2 90.66(14) 3 4_565 ?
O8 K4 Si2 59.96(12) 2 4_565 ?
O14 K4 Si2 112.6(2) 3 . ?
O5 K4 Si2 69.13(14) 4_565 . ?
O5 K4 Si2 25.70(12) . . ?
O5 K4 Si2 94.47(12) 3 . ?
O5 K4 Si2 142.82(16) 2 . ?
O6 K4 Si2 27.33(6) . . ?
O8 K4 Si2 59.96(12) 3 . ?
O8 K4 Si2 90.66(14) 2 . ?
Si2 K4 Si2 50.91(8) 4_565 . ?
O14 K4 In1 34.79(4) 3 3 ?
O5 K4 In1 146.69(19) 4_565 3 ?
O5 K4 In1 96.56(13) . 3 ?
O5 K4 In1 34.53(11) 3 3 ?
O5 K4 In1 97.37(14) 2 3 ?
O6 K4 In1 100.01(15) . 3 ?
O8 K4 In1 34.07(10) 3 3 ?
O8 K4 In1 81.37(14) 2 3 ?
Si2 K4 In1 121.91(13) 4_565 3 ?
Si2 K4 In1 92.25(8) . 3 ?
O14 K4 In1 34.79(4) 3 2 ?
O5 K4 In1 96.56(13) 4_565 2 ?
O5 K4 In1 146.69(19) . 2 ?
O5 K4 In1 97.37(14) 3 2 ?
O5 K4 In1 34.53(11) 2 2 ?
O6 K4 In1 100.01(15) . 2 ?
O8 K4 In1 81.37(14) 3 2 ?
O8 K4 In1 34.07(10) 2 2 ?
Si2 K4 In1 92.25(8) 4_565 2 ?
Si2 K4 In1 121.91(13) . 2 ?
In1 K4 In1 69.40(7) 3 2 ?
O13 In1 O8 99.7(3) . . ?
O13 In1 O5 93.8(3) . . ?
O8 In1 O5 89.0(2) . . ?
O13 In1 O12 87.1(3) . 3_655 ?
O8 In1 O12 90.1(2) . 3_655 ?
O5 In1 O12 178.8(2) . 3_655 ?
O13 In1 O14 173.6(4) . . ?
O8 In1 O14 86.0(3) . . ?
O5 In1 O14 89.2(3) . . ?
O12 In1 O14 90.1(3) 3_655 . ?
O13 In1 O2 91.4(3) . . ?
O8 In1 O2 168.8(3) . . ?
O5 In1 O2 91.2(2) . . ?
O12 In1 O2 89.6(2) 3_655 . ?
O14 In1 O2 82.8(3) . . ?
O13 In1 K1 122.2(2) . 3_656 ?
O8 In1 K1 52.94(19) . 3_656 ?
O5 In1 K1 128.85(16) . 3_656 ?
O12 In1 K1 49.97(15) 3_655 3_656 ?
O14 In1 K1 59.3(3) . 3_656 ?
O2 In1 K1 119.73(16) . 3_656 ?
O13 In1 K4 138.0(2) . 3 ?
O8 In1 K4 63.82(19) . 3 ?
O5 In1 K4 50.41(17) . 3 ?
O12 In1 K4 128.47(15) 3_655 3 ?
O14 In1 K4 47.4(3) . 3 ?
O2 In1 K4 108.12(16) . 3 ?
K1 In1 K4 80.18(7) 3_656 3 ?
O13 In1 K3 111.2(2) . 3_656 ?
O8 In1 K3 125.00(19) . 3_656 ?
O5 In1 K3 130.79(16) . 3_656 ?
O12 In1 K3 49.45(15) 3_655 3_656 ?
O14 In1 K3 62.8(3) . 3_656 ?
O2 In1 K3 48.43(15) . 3_656 ?
K1 In1 K3 72.07(6) 3_656 3_656 ?
K4 In1 K3 109.45(4) 3 3_656 ?
O13 In1 K4 72.7(2) . . ?
O8 In1 K4 60.53(18) . . ?
O5 In1 K4 40.26(16) . . ?
O12 In1 K4 139.51(16) 3_655 . ?
O14 In1 K4 112.9(3) . . ?
O2 In1 K4 124.73(16) . . ?
K1 In1 K4 113.15(6) 3_656 . ?
K4 In1 K4 65.560(14) 3 . ?
K3 In1 K4 171.04(7) 3_656 . ?
O13 In1 K3 49.9(3) . . ?
O8 In1 K3 146.17(19) . . ?
O5 In1 K3 105.46(16) . . ?
O12 In1 K3 75.71(15) 3_655 . ?
O14 In1 K3 123.8(3) . . ?
O2 In1 K3 43.99(16) . . ?
K1 In1 K3 125.31(6) 3_656 . ?
K4 In1 K3 147.41(7) 3 . ?
K3 In1 K3 67.30(2) 3_656 . ?
K4 In1 K3 112.49(4) . . ?
O2 Si1 O1 112.8(3) . . ?
O2 Si1 O4 113.4(4) . . ?
O1 Si1 O4 108.8(4) . . ?
O2 Si1 O3 113.9(3) . . ?
O1 Si1 O3 103.1(3) . . ?
O4 Si1 O3 104.1(4) . . ?
O2 Si1 K2 122.8(2) . . ?
O1 Si1 K2 54.5(2) . . ?
O4 Si1 K2 123.5(3) . . ?
O3 Si1 K2 49.2(2) . . ?
O2 Si1 K2 143.5(2) . 3_556 ?
O1 Si1 K2 103.5(2) . 3_556 ?
O4 Si1 K2 47.9(3) . 3_556 ?
O3 Si1 K2 58.6(2) . 3_556 ?
K2 Si1 K2 81.15(5) . 3_556 ?
O2 Si1 K3 50.0(2) . . ?
O1 Si1 K3 68.0(2) . . ?
O4 Si1 K3 151.5(3) . . ?
O3 Si1 K3 104.1(2) . . ?
K2 Si1 K3 78.98(7) . . ?
K2 Si1 K3 159.64(7) 3_556 . ?
O2 Si1 K3 40.3(2) . 3_656 ?
O1 Si1 K3 101.3(2) . 3_656 ?
O4 Si1 K3 82.8(3) . 3_656 ?
O3 Si1 K3 150.8(2) . 3_656 ?
K2 Si1 K3 147.20(8) . 3_656 ?
K2 Si1 K3 129.70(6) 3_556 3_656 ?
K3 Si1 K3 70.66(4) . 3_656 ?
O5 Si2 O7 111.9(3) . . ?
O5 Si2 O6 113.6(4) . . ?
O7 Si2 O6 106.4(3) . . ?
O5 Si2 O3 112.9(3) . . ?
O7 Si2 O3 104.6(3) . . ?
O6 Si2 O3 106.8(4) . . ?
O5 Si2 K4 49.9(2) . . ?
O7 Si2 K4 105.3(2) . . ?
O6 Si2 K4 69.1(3) . . ?
O3 Si2 K4 149.7(2) . . ?
O5 Si2 K2 123.1(2) . 3_556 ?
O7 Si2 K2 46.15(19) . 3_556 ?
O6 Si2 K2 122.7(3) . 3_556 ?
O3 Si2 K2 58.8(2) . 3_556 ?
K4 Si2 K2 149.61(8) . 3_556 ?
O5 Si2 K4 45.8(2) . 3 ?
O7 Si2 K4 66.8(2) . 3 ?
O6 Si2 K4 135.4(3) . 3 ?
O3 Si2 K4 117.6(2) . 3 ?
K4 Si2 K4 70.72(4) . 3 ?
K2 Si2 K4 85.60(7) 3_556 3 ?
O5 Si2 K2 134.1(2) . . ?
O7 Si2 K2 110.4(2) . . ?
O6 Si2 K2 69.1(3) . . ?
O3 Si2 K2 38.0(2) . . ?
K4 Si2 K2 130.85(7) . . ?
K2 Si2 K2 77.09(5) 3_556 . ?
K4 Si2 K2 155.44(7) 3 . ?
O8 Si3 O9 115.1(4) . . ?
O8 Si3 O10 110.4(3) . . ?
O9 Si3 O10 104.1(4) . . ?
O8 Si3 O7 111.9(3) . 3 ?
O9 Si3 O7 106.1(4) . 3 ?
O10 Si3 O7 108.7(3) . 3 ?
O8 Si3 K1 55.1(3) . 3_656 ?
O9 Si3 K1 126.3(3) . 3_656 ?
O10 Si3 K1 55.3(2) . 3_656 ?
O7 Si3 K1 127.0(2) 3 3_656 ?
O8 Si3 K4 69.7(2) . . ?
O9 Si3 K4 79.9(3) . . ?
O10 Si3 K4 175.2(2) . . ?
O7 Si3 K4 67.3(2) 3 . ?
K1 Si3 K4 124.50(8) 3_656 . ?
O8 Si3 K2 150.5(2) . 1_554 ?
O9 Si3 K2 71.5(3) . 1_554 ?
O10 Si3 K2 94.5(2) . 1_554 ?
O7 Si3 K2 42.3(2) 3 1_554 ?
K1 Si3 K2 146.07(8) 3_656 1_554 ?
K4 Si3 K2 84.19(7) . 1_554 ?
O8 Si3 K1 112.8(2) . 1_554 ?
O9 Si3 K1 49.6(3) . 1_554 ?
O10 Si3 K1 58.1(2) . 1_554 ?
O7 Si3 K1 135.1(2) 3 1_554 ?
K1 Si3 K1 83.42(5) 3_656 1_554 ?
K4 Si3 K1 126.52(7) . 1_554 ?
K2 Si3 K1 93.41(7) 1_554 1_554 ?
O12 Si4 O11 110.5(4) . . ?
O12 Si4 O10 112.2(3) . . ?
O11 Si4 O10 107.6(4) . . ?
O12 Si4 O1 111.6(3) . 1_554 ?
O11 Si4 O1 107.6(4) . 1_554 ?
O10 Si4 O1 107.0(3) . 1_554 ?
O12 Si4 K1 48.3(2) . 1_554 ?
O11 Si4 K1 135.6(3) . 1_554 ?
O10 Si4 K1 65.1(2) . 1_554 ?
O1 Si4 K1 116.4(3) 1_554 1_554 ?
O12 Si4 K3 45.6(2) . 1_554 ?
O11 Si4 K3 123.8(3) . 1_554 ?
O10 Si4 K3 128.1(2) . 1_554 ?
O1 Si4 K3 66.0(2) 1_554 1_554 ?
K1 Si4 K3 72.87(7) 1_554 1_554 ?
Si1 O1 Si4 130.7(4) . 1_556 ?
Si1 O1 K2 98.7(2) . . ?
Si4 O1 K2 130.4(3) 1_556 . ?
Si1 O2 In1 127.5(3) . . ?
Si1 O2 K3 118.9(3) . 3_656 ?
In1 O2 K3 96.9(2) . 3_656 ?
Si1 O2 K3 106.0(3) . . ?
In1 O2 K3 105.4(2) . . ?
K3 O2 K3 97.83(16) 3_656 . ?
Si2 O3 Si1 129.4(4) . . ?
Si2 O3 K2 120.8(3) . . ?
Si1 O3 K2 104.3(2) . . ?
Si2 O3 K2 94.6(2) . 3_556 ?
Si1 O3 K2 94.8(2) . 3_556 ?
K2 O3 K2 105.02(17) . 3_556 ?
Si1 O4 Si1 146.5(6) . 4 ?
Si1 O4 K2 106.8(3) . 3_556 ?
Si1 O4 K2 106.8(3) 4 3_556 ?
Si2 O5 In1 133.7(3) . . ?
Si2 O5 K4 104.4(3) . . ?
In1 O5 K4 110.2(2) . . ?
Si2 O5 K4 111.1(3) . 3 ?
In1 O5 K4 95.1(2) . 3 ?
K4 O5 K4 96.08(16) . 3 ?
Si2 O6 Si2 137.0(5) 4_565 . ?
Si2 O6 K4 83.6(3) 4_565 . ?
Si2 O6 K4 83.6(3) . . ?
Si2 O7 Si3 136.0(4) . 3 ?
Si2 O7 K2 108.9(3) . 3_556 ?
Si3 O7 K2 114.4(3) 3 3_556 ?
Si3 O8 In1 151.6(4) . . ?
Si3 O8 K1 98.4(3) . 3_656 ?
In1 O8 K1 91.0(2) . 3_656 ?
Si3 O8 K4 122.6(3) . 3 ?
In1 O8 K4 82.11(19) . 3 ?
K1 O8 K4 97.7(2) 3_656 3 ?
Si3 O9 Si3 148.3(6) 4_565 . ?
Si3 O9 K1 105.8(3) 4_565 1_554 ?
Si3 O9 K1 105.8(3) . 1_554 ?
Si4 O10 Si3 140.9(4) . . ?
Si4 O10 K1 120.0(3) . 3_656 ?
Si3 O10 K1 96.8(2) . 3_656 ?
Si4 O10 K1 87.5(2) . 1_554 ?
Si3 O10 K1 96.4(3) . 1_554 ?
K1 O10 K1 104.46(16) 3_656 1_554 ?
Si4 O11 Si4 159.5(6) . 4 ?
Si4 O12 In1 141.3(3) . 3_655 ?
Si4 O12 K1 106.4(3) . 1_554 ?
In1 O12 K1 93.42(19) 3_655 1_554 ?
Si4 O12 K3 111.6(3) . 1_554 ?
In1 O12 K3 96.40(19) 3_655 1_554 ?
K1 O12 K3 100.45(18) 1_554 1_554 ?
In1 O13 In1 153.3(5) . 4_565 ?
In1 O13 K3 99.7(3) . . ?
In1 O13 K3 99.7(3) 4_565 . ?
In1 O13 H13O 101.1 . . ?
In1 O13 H13O 101.1 4_565 . ?
K3 O13 H13O 76.6 . . ?
In1 O14 In1 162.5(5) . 4 ?
In1 O14 K4 97.8(3) . 3 ?
In1 O14 K4 97.8(3) 4 3 ?
In1 O14 K1 84.1(3) . 3_656 ?
In1 O14 K1 84.1(2) 4 3_656 ?
K4 O14 K1 106.7(3) 3 3_656 ?
In1 O14 K3 83.0(3) . 3_656 ?
In1 O14 K3 83.0(3) 4 3_656 ?
K4 O14 K3 169.5(4) 3 3_656 ?
K1 O14 K3 83.8(2) 3_656 3_656 ?
In1 O14 H14O 92.8 . . ?
In1 O14 H14O 92.8 4 . ?
K4 O14 H14O 97.4 3 . ?
K1 O14 H14O 155.9 3_656 . ?
K3 O14 H14O 72.1 3_656 . ?

loop_
_geom_bond_atom_site_label_1
_geom_bond_atom_site_label_2
_geom_bond_distance
_geom_bond_site_symmetry_2
_geom_bond_publ_flag
K1 O12 2.756(6) 1_556 ?
K1 O12 2.756(6) 4_566 ?
K1 O10 2.866(6) 2_656 ?
K1 O10 2.866(6) 3_656 ?
K1 O8 2.867(7) 2_656 ?
K1 O8 2.867(7) 3_656 ?
K1 O9 2.977(10) 1_556 ?
K1 O14 3.105(10) 3_656 ?
K1 O10 3.215(6) 1_556 ?
K1 O10 3.215(6) 4_566 ?
K1 Si3 3.460(3) 2_656 ?
K1 Si3 3.460(3) 3_656 ?
K2 O7 2.778(6) 2_556 ?
K2 O7 2.778(6) 3_556 ?
K2 O3 2.788(6) . ?
K2 O3 2.788(6) 4_565 ?
K2 O4 2.832(9) 3_556 ?
K2 O1 2.938(6) 4_565 ?
K2 O1 2.938(6) . ?
K2 O3 3.127(6) 3_556 ?
K2 O3 3.127(6) 2_556 ?
K2 Si1 3.569(3) 4_565 ?
K2 Si1 3.569(3) . ?
K2 Si2 3.645(3) 2_556 ?
K3 O2 2.863(6) 2_656 ?
K3 O2 2.863(6) 3_656 ?
K3 O12 2.904(6) 4_566 ?
K3 O12 2.904(6) 1_556 ?
K3 O2 2.963(6) . ?
K3 O2 2.963(6) 4_565 ?
K3 O13 3.191(10) . ?
K3 O14 3.403(10) 3_656 ?
K3 Si1 3.717(3) . ?
K3 Si1 3.717(3) 4_565 ?
K3 Si4 3.779(3) 4_566 ?
K3 Si4 3.779(3) 1_556 ?
K4 O14 2.778(10) 3 ?
K4 O5 2.788(6) 4_565 ?
K4 O5 2.788(6) . ?
K4 O5 2.894(6) 3 ?
K4 O5 2.894(6) 2 ?
K4 O6 3.318(9) . ?
K4 O8 3.389(8) 3 ?
K4 O8 3.389(8) 2 ?
K4 Si2 3.529(4) 4_565 ?
K4 Si2 3.529(4) . ?
K4 In1 3.741(3) 3 ?
K4 In1 3.741(3) 2 ?
In1 O13 2.114(2) . ?
In1 O8 2.116(5) . ?
In1 O5 2.129(5) . ?
In1 O12 2.146(5) 3_655 ?
In1 O14 2.1546(15) . ?
In1 O2 2.175(5) . ?
In1 K1 3.593(2) 3_656 ?
In1 K4 3.741(3) 3 ?
In1 K3 3.799(2) 3_656 ?
Si1 O2 1.571(6) . ?
Si1 O1 1.630(5) . ?
Si1 O4 1.630(3) . ?
Si1 O3 1.645(6) . ?
Si1 K2 3.653(3) 3_556 ?
Si1 K3 3.875(3) 3_656 ?
Si2 O5 1.580(6) . ?
Si2 O7 1.625(6) . ?
Si2 O6 1.630(4) . ?
Si2 O3 1.636(5) . ?
Si2 K2 3.645(3) 3_556 ?
Si2 K4 3.765(3) 3 ?
Si3 O8 1.565(6) . ?
Si3 O9 1.629(3) . ?
Si3 O10 1.630(6) . ?
Si3 O7 1.633(5) 3 ?
Si3 K1 3.460(3) 3_656 ?
Si3 K2 3.760(3) 1_554 ?
Si3 K1 3.763(3) 1_554 ?
Si4 O12 1.575(5) . ?
Si4 O11 1.627(3) . ?
Si4 O10 1.629(5) . ?
Si4 O1 1.639(5) 1_554 ?
Si4 K1 3.540(3) 1_554 ?
Si4 K3 3.779(3) 1_554 ?
O1 Si4 1.639(5) 1_556 ?
O2 K3 2.863(6) 3_656 ?
O3 K2 3.127(6) 3_556 ?
O4 Si1 1.630(3) 4 ?
O4 K2 2.832(9) 3_556 ?
O5 K4 2.894(6) 3 ?
O6 Si2 1.630(4) 4_565 ?
O7 Si3 1.633(5) 3 ?
O7 K2 2.778(6) 3_556 ?
O8 K1 2.867(7) 3_656 ?
O8 K4 3.389(8) 3 ?
O9 Si3 1.629(3) 4_565 ?
O9 K1 2.977(9) 1_554 ?
O10 K1 2.866(6) 3_656 ?
O10 K1 3.215(6) 1_554 ?
O11 Si4 1.627(3) 4 ?
O12 In1 2.146(5) 3_655 ?
O12 K1 2.756(6) 1_554 ?
O12 K3 2.904(6) 1_554 ?
O13 In1 2.114(2) 4_565 ?
O13 H13O 1.0423 . ?
O14 In1 2.1546(15) 4 ?
O14 K4 2.778(10) 3 ?
O14 K1 3.105(10) 3_656 ?
O14 K3 3.403(10) 3_656 ?
O14 H14O 0.9950 . ?
